data_7027023
loop_
_publ_author_name
'Watkinson, Michael'
'Fondo, Matilde'
'Bermejo, Manuel R.'
'Sousa, Antonio'
'McAuliffe, Charles A.'
'Pritchard, Robin G.'
'Jaiboon, Nongnuj'
'Aurangzeb, Nadeem'
'Naeem, Mohammed'

_publ_section_title
;
 Further attempts to rationalise the co-ordination chemistry of manganese
 with Schiff base ligands and supplementary carboxylate donors
;
_journal_issue 1
_journal_name_full 'Journal of the Chemical Society, Dalton Transactions'
_journal_page_first 31
_journal_paper_doi 10.1039/a805555f
_journal_year 1999
_chemical_formula_sum 'C49 H59 Br4 Mn2 N13 O19'
_chemical_formula_weight 1563.61
_chemical_name_systematic
;

 ?

;
_space_group_IT_number 14
_symmetry_cell_setting monoclinic
_symmetry_space_group_name_Hall '-P 2yn'
_symmetry_space_group_name_H-M 'P 1 21/n 1'
_atom_sites_solution_hydrogens geom
_atom_sites_solution_primary direct
_atom_sites_solution_secondary difmap
_audit_creation_method SHELXL-97
_cell_angle_alpha 90.00
_cell_angle_beta 92.11(2)
_cell_angle_gamma 90.00
_cell_formula_units_Z 2
_cell_length_a 12.592(2)
_cell_length_b 12.103(3)
_cell_length_c 20.266(2)
_cell_measurement_temperature 293(2)
_cell_volume 3086.5(10)
_computing_structure_refinement 'SHELXL-97 (Sheldrick, 1997)'
_computing_structure_solution 'SHELXS-97 (Sheldrick, 1990)'
_diffrn_ambient_temperature 293(2)
_diffrn_measured_fraction_theta_full 0.941
_diffrn_measured_fraction_theta_max 0.941
_diffrn_radiation_monochromator graphite
_diffrn_radiation_source 'fine-focus sealed tube'
_diffrn_radiation_type MoK\a
_diffrn_radiation_wavelength 0.71069
_diffrn_reflns_av_R_equivalents 0.0000
_diffrn_reflns_av_sigmaI/netI 378.2902
_diffrn_reflns_limit_h_max 14
_diffrn_reflns_limit_h_min 0
_diffrn_reflns_limit_k_max 14
_diffrn_reflns_limit_k_min 0
_diffrn_reflns_limit_l_max 23
_diffrn_reflns_limit_l_min -24
_diffrn_reflns_number 5398
_diffrn_reflns_theta_full 25.02
_diffrn_reflns_theta_max 25.02
_diffrn_reflns_theta_min 1.87
_exptl_absorpt_coefficient_mu 3.079
_exptl_absorpt_correction_T_max 0.5780
_exptl_absorpt_correction_T_min 0.5133
_exptl_crystal_colour brown
_exptl_crystal_density_diffrn 1.682
_exptl_crystal_density_method 'not measured'
_exptl_crystal_description plate
_exptl_crystal_F_000 1572
_exptl_crystal_size_max 0.25
_exptl_crystal_size_mid 0.25
_exptl_crystal_size_min 0.20
_refine_diff_density_max 0.319
_refine_diff_density_min -0.308
_refine_diff_density_rms 0.079
_refine_ls_extinction_method none
_refine_ls_goodness_of_fit_ref 0.744
_refine_ls_hydrogen_treatment mixed
_refine_ls_matrix_type full
_refine_ls_number_parameters 418
_refine_ls_number_reflns 5398
_refine_ls_number_restraints 12
_refine_ls_restrained_S_all 0.744
_refine_ls_R_factor_all 0.4375
_refine_ls_R_factor_gt 0.0430
_refine_ls_shift/su_max 0.051
_refine_ls_shift/su_mean 0.004
_refine_ls_structure_factor_coef Fsqd
_refine_ls_weighting_details 'w=1/[\s^2^(Fo^2^)+(0.0160P)^2^+0.0000P] where P=(Fo^2^+2Fc^2^)/3'
_refine_ls_weighting_scheme calc
_refine_ls_wR_factor_gt 0.0817
_refine_ls_wR_factor_ref 0.1149
_reflns_number_gt 1291
_reflns_number_total 5398
_reflns_threshold_expression >2sigma(I)
_cod_data_source_file 805555Fsup1.cif
_cod_data_source_block Figure10
_cod_depositor_comments
;
The following automatic conversions were performed:

'_refine_ls_weighting_scheme' value 'calc
w=1/[\s^2^(Fo^2^)+(0.0160P)^2^+0.0000P] where P=(Fo^2^+2Fc^2^)/3' was
changed to 'calc'. New tag '_refine_ls_weighting_details' was
created. The value of the new tag was set to
'w=1/[\s^2^(Fo^2^)+(0.0160P)^2^+0.0000P] where P=(Fo^2^+2Fc^2^)/3'.

Automatic conversion script
Id: cif_fix_values 3143 2015-03-26 13:38:13Z robertas 
;
_cod_original_cell_volume 3086.7(10)
_cod_original_sg_symbol_H-M 'P 2(1)/n'
_cod_database_code 7027023

loop_
_symmetry_equiv_pos_as_xyz
'x, y, z'
'-x+1/2, y+1/2, -z+1/2'
'-x, -y, -z'
'x-1/2, -y-1/2, z-1/2'

loop_
_atom_site_label
_atom_site_type_symbol
_atom_site_fract_x
_atom_site_fract_y
_atom_site_fract_z
_atom_site_U_iso_or_equiv
_atom_site_adp_type
_atom_site_occupancy
_atom_site_calc_flag
_atom_site_refinement_flags
Mn1 Mn 0.40050(8) 0.04459(10) 1.00321(6) 0.0359(3) Uani 1 d .
O1 O 0.2946(4) 0.0427(5) 1.0698(2) 0.0444(15) Uani 1 d .
O2 O 0.6863(4) -0.1374(4) 1.0563(3) 0.0451(16) Uani 1 d .
O3 O 0.5097(3) 0.0397(4) 0.9477(2) 0.0363(14) Uani 1 d .
O4 O 0.0538(4) -0.3044(5) 1.2303(3) 0.074(2) Uani 1 d .
O5 O 0.0878(5) -0.4012(6) 1.1449(3) 0.084(2) Uani 1 d .
O6 O 0.5541(5) -0.4970(6) 1.2514(4) 0.100(3) Uani 1 d .
O7 O 0.4578(6) -0.5489(5) 1.1674(3) 0.089(2) Uani 1 d .
N1 N 0.3258(4) -0.0831(5) 0.9598(3) 0.0330(17) Uani 1 d .
N2 N 0.5445(4) -0.1839(5) 0.9557(3) 0.0371(17) Uani 1 d .
N3 N 0.0951(6) -0.3165(7) 1.1771(4) 0.059(2) Uani 1 d .
N4 N 0.5246(6) -0.4859(6) 1.1921(5) 0.069(3) Uani 1 d .
Br1 Br 0.21485(8) 0.09657(8) 1.20321(5) 0.0703(3) Uani 1 d .
Br2 Br 0.81307(7) -0.17705(9) 1.18225(5) 0.0690(3) Uani 1 d .
C1 C 0.2521(5) -0.0429(7) 1.0938(4) 0.031(2) Uani 1 d .
C2 C 0.2060(5) -0.0375(7) 1.1564(4) 0.040(2) Uani 1 d .
C3 C 0.1582(6) -0.1274(7) 1.1854(4) 0.049(3) Uani 1 d .
H3 H 0.1341 -0.1236 1.2282 0.059 Uiso 1 calc R
C4 C 0.1481(6) -0.2189(7) 1.1499(4) 0.043(2) Uani 1 d .
C5 C 0.1899(5) -0.2348(7) 1.0874(4) 0.047(2) Uani 1 d .
H5 H 0.1843 -0.3020 1.0653 0.056 Uiso 1 calc R
C6 C 0.2402(6) -0.1440(8) 1.0605(4) 0.041(2) Uani 1 d .
C7 C 0.2697(5) -0.1504(6) 0.9931(4) 0.041(2) Uani 1 d .
H7 H 0.2448 -0.2122 0.9701 0.049 Uiso 1 calc R
C8 C 0.3326(6) -0.1009(6) 0.8859(3) 0.039(2) Uani 1 d .
H8A H 0.2614 -0.1104 0.8668 0.047 Uiso 1 calc R
H8B H 0.3630 -0.0355 0.8663 0.047 Uiso 1 calc R
C9 C 0.3970(5) -0.1973(6) 0.8693(4) 0.043(2) Uani 1 d .
H9A H 0.3864 -0.2120 0.8225 0.051 Uiso 1 calc R
H9B H 0.3705 -0.2607 0.8929 0.051 Uiso 1 calc R
C10 C 0.5162(6) -0.1875(7) 0.8848(3) 0.043(2) Uani 1 d .
H10A H 0.5518 -0.2500 0.8653 0.051 Uiso 1 calc R
H10B H 0.5423 -0.1210 0.8642 0.051 Uiso 1 calc R
C11 C 0.5302(5) -0.2699(7) 0.9891(4) 0.033(2) Uani 1 d .
H11 H 0.4940 -0.3276 0.9679 0.039 Uiso 1 calc R
C12 C 0.5647(6) -0.2880(7) 1.0576(4) 0.047(2) Uani 1 d .
C13 C 0.6479(6) -0.2215(7) 1.0848(4) 0.043(2) Uani 1 d .
C14 C 0.6926(5) -0.2557(7) 1.1473(4) 0.035(2) Uani 1 d .
C15 C 0.6497(7) -0.3420(7) 1.1828(4) 0.055(3) Uani 1 d .
H15 H 0.6775 -0.3603 1.2245 0.066 Uiso 1 calc R
C16 C 0.5662(6) -0.3990(7) 1.1554(5) 0.050(3) Uani 1 d .
C17 C 0.5265(7) -0.3755(7) 1.0926(4) 0.054(3) Uani 1 d .
H17 H 0.4731 -0.4196 1.0738 0.064 Uiso 1 calc R
O21 O 0.6358(8) -0.2018(8) 1.3718(5) 0.175(4) Uani 1 d D
N21 N 0.5485(7) -0.1233(7) 1.2856(4) 0.079(3) Uani 1 d D
C21 C 0.5593(9) -0.1994(10) 1.3296(6) 0.109(4) Uani 1 d D
H21 H 0.5085 -0.2551 1.3305 0.131 Uiso 1 calc R
C22 C 0.6245(8) -0.0310(8) 1.2858(6) 0.115(5) Uani 1 d D
H22A H 0.6587 -0.0246 1.3288 0.172 Uiso 1 calc R
H22B H 0.5874 0.0363 1.2752 0.172 Uiso 1 calc R
H22C H 0.6770 -0.0445 1.2536 0.172 Uiso 1 calc R
C23 C 0.4591(9) -0.1321(10) 1.2413(6) 0.149(6) Uani 1 d D
H23A H 0.4759 -0.1002 1.1995 0.224 Uiso 1 calc R
H23B H 0.4000 -0.0934 1.2590 0.224 Uiso 1 calc R
H23C H 0.4409 -0.2085 1.2352 0.224 Uiso 1 calc R
O31 O 0.8245(6) -0.0557(7) 1.4997(4) 0.119(3) Uani 1 d D
N31 N 0.6970(8) 0.0698(8) 1.5091(6) 0.098(4) Uani 1 d D
C31 C 0.7462(10) -0.0080(10) 1.4789(6) 0.110(5) Uani 1 d D
H31 H 0.7187 -0.0290 1.4375 0.132 Uiso 1 calc R
C32 C 0.7276(10) 0.1062(11) 1.5723(6) 0.150(6) Uani 1 d D
H32A H 0.6793 0.0775 1.6036 0.225 Uiso 1 calc R
H32B H 0.7262 0.1855 1.5734 0.225 Uiso 1 calc R
H32C H 0.7982 0.0806 1.5832 0.225 Uiso 1 calc R
C33 C 0.6040(10) 0.1138(12) 1.4766(7) 0.208(9) Uani 1 d D
H33A H 0.6181 0.1875 1.4617 0.313 Uiso 1 calc R
H33B H 0.5470 0.1153 1.5067 0.313 Uiso 1 calc R
H33C H 0.5843 0.0682 1.4393 0.313 Uiso 1 calc R
O41 O 0.978(2) -0.160(2) 0.9614(11) 0.189(12) Uani 0.50 d PD
N41 N 1.0000 0.0000 1.0000 0.078(4) Uani 1 d SD
C41 C 0.9558(19) -0.099(2) 1.0119(14) 0.123(12) Uani 0.50 d PD
H41 H 0.9177 -0.1194 1.0484 0.147 Uiso 0.50 calc PR
C42 C 1.0505(17) 0.013(3) 0.9383(10) 0.106(11) Uani 0.50 d PD
H42A H 1.1253 -0.0011 0.9445 0.159 Uiso 0.50 calc PR
H42B H 1.0394 0.0863 0.9222 0.159 Uiso 0.50 calc PR
H42C H 1.0206 -0.0393 0.9070 0.159 Uiso 0.50 calc PR
C43 C 0.975(3) 0.077(2) 1.0538(16) 0.17(2) Uani 0.50 d PD
H43A H 0.9572 0.0352 1.0923 0.261 Uiso 0.50 calc PR
H43B H 0.9152 0.1219 1.0402 0.261 Uiso 0.50 calc PR
H43C H 1.0351 0.1228 1.0640 0.261 Uiso 0.50 calc PR

loop_
_atom_site_aniso_label
_atom_site_aniso_U_11
_atom_site_aniso_U_22
_atom_site_aniso_U_33
_atom_site_aniso_U_23
_atom_site_aniso_U_13
_atom_site_aniso_U_12
Mn1 0.0376(7) 0.0407(8) 0.0295(8) 0.0028(7) 0.0023(6) -0.0034(7)
O1 0.043(3) 0.062(4) 0.029(3) -0.007(3) 0.009(3) -0.001(3)
O2 0.042(3) 0.045(4) 0.047(4) -0.001(3) -0.004(3) 0.002(3)
O3 0.035(3) 0.045(3) 0.029(3) -0.004(3) 0.006(3) 0.004(3)
O4 0.075(4) 0.096(5) 0.053(4) 0.019(4) 0.030(3) 0.001(4)
O5 0.117(5) 0.064(5) 0.075(5) -0.009(4) 0.046(4) -0.030(5)
O6 0.089(5) 0.121(7) 0.090(6) 0.057(5) 0.000(5) -0.010(5)
O7 0.129(6) 0.050(5) 0.089(6) 0.009(4) 0.026(5) -0.029(5)
N1 0.030(4) 0.035(4) 0.035(4) -0.012(4) 0.006(3) 0.001(3)
N2 0.035(4) 0.048(5) 0.027(4) 0.002(4) -0.002(3) 0.003(4)
N3 0.070(5) 0.062(6) 0.045(6) -0.007(5) 0.013(5) 0.013(5)
N4 0.075(6) 0.034(6) 0.098(8) 0.024(6) 0.012(6) -0.003(5)
Br1 0.0787(7) 0.0742(8) 0.0597(7) -0.0266(6) 0.0240(6) -0.0131(6)
Br2 0.0603(6) 0.0908(8) 0.0545(6) 0.0116(6) -0.0174(5) -0.0061(6)
C1 0.014(4) 0.044(6) 0.035(6) 0.008(5) 0.003(4) -0.016(4)
C2 0.022(4) 0.062(6) 0.037(6) -0.003(5) 0.004(4) 0.003(5)
C3 0.052(6) 0.067(7) 0.027(5) -0.005(5) 0.009(5) 0.000(5)
C4 0.037(5) 0.045(6) 0.048(6) 0.017(5) 0.017(5) -0.012(5)
C5 0.032(5) 0.054(6) 0.053(7) -0.009(5) 0.007(5) -0.003(5)
C6 0.032(5) 0.067(7) 0.023(5) 0.011(5) -0.003(4) -0.014(5)
C7 0.034(5) 0.041(6) 0.047(6) 0.004(5) -0.003(5) -0.018(5)
C8 0.044(5) 0.046(6) 0.028(5) 0.003(5) 0.003(4) -0.016(5)
C9 0.052(5) 0.057(6) 0.020(5) 0.004(5) 0.009(4) 0.001(5)
C10 0.054(5) 0.049(6) 0.024(5) -0.004(5) -0.003(4) 0.000(5)
C11 0.037(5) 0.039(6) 0.023(5) 0.005(4) 0.009(4) -0.006(4)
C12 0.057(6) 0.028(6) 0.054(7) 0.016(5) 0.005(5) -0.001(5)
C13 0.040(5) 0.030(6) 0.057(7) 0.013(5) -0.001(5) 0.006(5)
C14 0.024(4) 0.052(6) 0.029(5) -0.015(5) 0.000(4) 0.012(4)
C15 0.070(6) 0.057(7) 0.039(6) 0.039(5) 0.025(5) 0.017(6)
C16 0.042(6) 0.039(6) 0.070(7) 0.004(6) 0.011(5) -0.020(5)
C17 0.054(6) 0.059(7) 0.047(6) -0.018(6) -0.004(5) 0.006(5)
O21 0.187(9) 0.174(9) 0.160(9) 0.022(8) -0.047(8) 0.044(8)
N21 0.081(6) 0.088(8) 0.069(7) 0.028(6) 0.001(5) 0.025(6)
C21 0.104(10) 0.127(12) 0.095(11) 0.006(9) -0.019(8) 0.008(9)
C22 0.124(10) 0.092(10) 0.135(12) 0.043(9) 0.081(8) 0.002(8)
C23 0.135(11) 0.166(14) 0.143(13) -0.013(10) -0.048(10) 0.067(10)
O31 0.113(6) 0.119(7) 0.122(7) 0.017(6) -0.014(6) 0.039(6)
N31 0.087(7) 0.066(8) 0.144(11) -0.011(7) 0.033(7) 0.014(6)
C31 0.137(12) 0.079(10) 0.110(12) 0.056(9) -0.038(10) -0.022(9)
C32 0.159(13) 0.181(15) 0.114(13) -0.027(12) 0.050(11) -0.050(11)
C33 0.140(12) 0.28(2) 0.207(19) 0.049(16) 0.000(13) 0.081(15)
O41 0.26(3) 0.22(3) 0.097(17) -0.046(19) 0.063(18) -0.06(2)
N41 0.048(9) 0.077(11) 0.109(13) -0.008(10) -0.008(8) 0.007(8)
C41 0.073(18) 0.20(4) 0.09(3) 0.02(3) 0.000(18) -0.03(2)
C42 0.056(14) 0.19(3) 0.071(19) 0.07(2) 0.024(14) 0.07(2)
C43 0.19(4) 0.06(2) 0.27(6) 0.00(3) -0.07(4) 0.06(3)

loop_
_atom_type_symbol
_atom_type_description
_atom_type_scat_dispersion_real
_atom_type_scat_dispersion_imag
_atom_type_scat_source
C C 0.0033 0.0016 'International Tables Vol C Tables 4.2.6.8 and 6.1.1.4'
H H 0.0000 0.0000 'International Tables Vol C Tables 4.2.6.8 and 6.1.1.4'
Br Br -0.2901 2.4595 'International Tables Vol C Tables 4.2.6.8 and 6.1.1.4'
N N 0.0061 0.0033 'International Tables Vol C Tables 4.2.6.8 and 6.1.1.4'
O O 0.0106 0.0060 'International Tables Vol C Tables 4.2.6.8 and 6.1.1.4'
Mn Mn 0.3368 0.7283 'International Tables Vol C Tables 4.2.6.8 and 6.1.1.4'

loop_
_geom_angle_atom_site_label_1
_geom_angle_atom_site_label_2
_geom_angle_atom_site_label_3
_geom_angle
_geom_angle_site_symmetry_1
_geom_angle_site_symmetry_3
O3 Mn1 O3 81.3(2) 3_657 .
O3 Mn1 O1 92.5(2) 3_657 .
O3 Mn1 O1 173.6(2) . .
O3 Mn1 O2 174.5(2) 3_657 3_657
O3 Mn1 O2 93.2(2) . 3_657
O1 Mn1 O2 93.1(2) . 3_657
O3 Mn1 N2 92.7(2) 3_657 3_657
O3 Mn1 N2 91.6(2) . 3_657
O1 Mn1 N2 87.5(2) . 3_657
O2 Mn1 N2 87.1(2) 3_657 3_657
O3 Mn1 N1 94.7(2) 3_657 .
O3 Mn1 N1 93.3(2) . .
O1 Mn1 N1 88.4(2) . .
O2 Mn1 N1 86.0(2) 3_657 .
N2 Mn1 N1 171.7(2) 3_657 .
O3 Mn1 Mn1 40.82(15) 3_657 3_657
O3 Mn1 Mn1 40.49(14) . 3_657
O1 Mn1 Mn1 133.26(16) . 3_657
O2 Mn1 Mn1 133.66(18) 3_657 3_657
N2 Mn1 Mn1 92.81(17) 3_657 3_657
N1 Mn1 Mn1 95.24(17) . 3_657
C1 O1 Mn1 126.0(5) . .
C13 O2 Mn1 121.8(5) . 3_657
Mn1 O3 Mn1 98.7(2) 3_657 .
C7 N1 C8 118.7(6) . .
C7 N1 Mn1 121.2(6) . .
C8 N1 Mn1 120.1(5) . .
C11 N2 C10 117.8(7) . .
C11 N2 Mn1 122.0(5) . 3_657
C10 N2 Mn1 120.1(5) . 3_657
O5 N3 O4 123.1(9) . .
O5 N3 C4 120.1(8) . .
O4 N3 C4 116.6(8) . .
O7 N4 O6 120.0(9) . .
O7 N4 C16 120.8(9) . .
O6 N4 C16 119.2(9) . .
O1 C1 C6 124.5(8) . .
O1 C1 C2 119.9(8) . .
C6 C1 C2 115.5(8) . .
C3 C2 C1 123.0(8) . .
C3 C2 Br1 118.8(6) . .
C1 C2 Br1 118.2(7) . .
C4 C3 C2 117.4(8) . .
C3 C4 C5 125.0(8) . .
C3 C4 N3 120.2(8) . .
C5 C4 N3 114.7(8) . .
C6 C5 C4 115.9(8) . .
C5 C6 C1 122.9(8) . .
C5 C6 C7 118.0(8) . .
C1 C6 C7 118.6(8) . .
N1 C7 C6 129.4(8) . .
C9 C8 N1 113.0(6) . .
C8 C9 C10 116.0(6) . .
N2 C10 C9 113.9(6) . .
N2 C11 C12 126.4(7) . .
C17 C12 C13 120.4(8) . .
C17 C12 C11 120.8(8) . .
C13 C12 C11 118.4(8) . .
O2 C13 C12 124.4(8) . .
O2 C13 C14 119.4(8) . .
C12 C13 C14 116.2(8) . .
C15 C14 C13 121.9(7) . .
C15 C14 Br2 120.2(6) . .
C13 C14 Br2 117.9(6) . .
C16 C15 C14 118.7(8) . .
C15 C16 C17 121.3(9) . .
C15 C16 N4 117.6(9) . .
C17 C16 N4 121.1(9) . .
C12 C17 C16 121.0(8) . .
C21 N21 C23 116.6(10) . .
C21 N21 C22 119.3(9) . .
C23 N21 C22 124.0(9) . .
O21 C21 N21 123.0(12) . .
C31 N31 C32 122.9(12) . .
C31 N31 C33 116.8(12) . .
C32 N31 C33 120.1(11) . .
O31 C31 N31 125.6(13) . .
C41 N41 C42 116.8(14) . .
C41 N41 C43 109.0(16) . .
C42 N41 C43 133.9(15) . .
O41 C41 N41 105(2) . .

loop_
_geom_bond_atom_site_label_1
_geom_bond_atom_site_label_2
_geom_bond_distance
_geom_bond_site_symmetry_2
Mn1 O3 1.797(4) 3_657
Mn1 O3 1.809(5) .
Mn1 O1 1.933(5) .
Mn1 O2 1.952(5) 3_657
Mn1 N2 1.993(6) 3_657
Mn1 N1 1.997(6) .
Mn1 Mn1 2.736(2) 3_657
O1 C1 1.270(8) .
O2 C13 1.275(9) .
O2 Mn1 1.952(5) 3_657
O3 Mn1 1.797(4) 3_657
O4 N3 1.224(8) .
O5 N3 1.217(8) .
O6 N4 1.252(9) .
O7 N4 1.229(8) .
N1 C7 1.285(9) .
N1 C8 1.518(9) .
N2 C11 1.258(8) .
N2 C10 1.469(8) .
N2 Mn1 1.993(6) 3_657
N3 C4 1.473(10) .
N4 C16 1.401(11) .
Br1 C2 1.882(8) .
Br2 C14 1.905(7) .
C1 C6 1.403(11) .
C1 C2 1.416(10) .
C2 C3 1.384(10) .
C3 C4 1.325(10) .
C4 C5 1.403(10) .
C5 C6 1.390(10) .
C6 C7 1.430(10) .
C8 C9 1.466(9) .
C9 C10 1.527(8) .
C11 C12 1.457(10) .
C12 C17 1.371(10) .
C12 C13 1.417(10) .
C13 C14 1.428(10) .
C14 C15 1.389(10) .
C15 C16 1.359(10) .
C16 C17 1.379(11) .
O21 C21 1.265(10) .
N21 C21 1.285(11) .
N21 C23 1.419(10) .
N21 C22 1.471(11) .
O31 C31 1.206(11) .
N31 C31 1.294(13) .
N31 C32 1.394(12) .
N31 C33 1.426(12) .
O41 C41 1.30(2) .
N41 C41 1.35(2) .
N41 C42 1.431(19) .
N41 C43 1.48(2) .
